data_1567149
loop_
_publ_author_name
'Jain, Anant Kumar'
'Gau, Michael R.'
'Carroll, Patrick J.'
'Goldberg, Karen I.'

_publ_section_title
;
 The underappreciated influence of ancillary halide on metal-ligand proton
 tautomerism.
;
_journal_issue 26
_journal_name_full 'Chemical science'
_journal_page_first 7837
_journal_page_last 7845
_journal_paper_doi 10.1039/d2sc00279e
_journal_volume 13
_journal_year 2022
_chemical_formula_moiety '2(C23 H42 Ir N4 O P2), F, 0.5(F2 H4 O2), C2 H3 N'
_chemical_formula_sum 'C48 H89 F2 Ir2 N9 O3 P4'
_chemical_formula_weight 1386.56
_space_group_crystal_system triclinic
_space_group_IT_number 2
_space_group_name_Hall '-P 1'
_space_group_name_H-M_alt 'P -1'
_atom_sites_solution_hydrogens mixed
_atom_sites_solution_primary dual
_audit_creation_date 2020-11-21
_audit_creation_method
;
Olex2 1.2
(compiled 2018.05.29 svn.r3508 for OlexSys, GUI svn.r5506)
;
_audit_update_record
;
2021-11-23 deposited with the CCDC.	2022-05-23 downloaded from the CCDC.
;
_cell_angle_alpha 67.2030(10)
_cell_angle_beta 75.2190(10)
_cell_angle_gamma 89.3060(10)
_cell_formula_units_Z 2
_cell_length_a 11.8995(2)
_cell_length_b 16.0723(2)
_cell_length_c 17.0807(2)
_cell_measurement_reflns_used 54467
_cell_measurement_temperature 100
_cell_measurement_theta_max 28.32
_cell_measurement_theta_min 1.80
_cell_volume 2898.06(7)
_computing_cell_refinement 'CrysAlisPro 1.171.40.84a (Rigaku OD, 2020)'
_computing_data_collection 'CrysAlisPro 1.171.40.84a (Rigaku OD, 2020)'
_computing_data_reduction 'CrysAlisPro 1.171.40.84a (Rigaku OD, 2020)'
_computing_publication_material 'Olex2 (Dolomanov et al., 2009)'
_computing_structure_refinement 'ShelXL (Sheldrick, 2015)'
_computing_structure_solution 'ShelXT (Sheldrick, 2015)'
_diffrn_ambient_environment N~2~
_diffrn_ambient_temperature 100(2)
_diffrn_detector 'HPC area detector'
_diffrn_detector_area_resol_mean 10.0
_diffrn_detector_type HyPix-6000HE
_diffrn_measured_fraction_theta_full 1.000
_diffrn_measured_fraction_theta_max 0.999
_diffrn_measurement_details
;
List of Runs (angles in degrees, time in seconds):

  # Type    Start    End  Width  t~exp~   \w     \q     \k     \f   Frames
#--------------------------------------------------------------------------
  1  \w    -95.00  11.00   0.50    5.00    --  -15.66 -34.00  30.00  212
  2  \w    -10.00  89.00   0.50    5.00    --   14.25  57.00 -90.00  198
  3  \w    -17.00  89.00   0.50    5.00    --   14.25  77.00-150.00  212
  4  \w    -17.00  89.00   0.50    5.00    --   14.25  77.00 -60.00  212
  5  \w    -42.00  64.00   0.50    5.00    --  -15.66  34.00-171.00  212
  6  \w    -40.00  61.00   0.50    5.00    --  -15.66  48.00 -14.74  202
  7  \w    -46.00  59.00   0.50    5.00    --  -15.66  77.00  60.00  210
  8  \w    -60.00 -20.00   0.50    5.00    --   14.25 -77.00-150.00   80
  9  \w    -60.00  39.00   0.50    5.00    --   14.25 -57.00 -90.00  198
 10  \w    -90.00  15.00   0.50    5.00    --  -15.66 -77.00  30.00  210
 11  \w    -90.00   9.00   0.50    5.00    --  -15.66 -57.00 -30.00  198
 12  \w    -97.00   2.00   0.50    5.00    --  -15.66 -19.00-150.00  198
;
_diffrn_measurement_device '\k-geometry diffractometer'
_diffrn_measurement_device_type 'Rigaku XtaLAB Synergy-S'
_diffrn_measurement_method '\w scans'
_diffrn_orient_matrix_type 'CrysAlisPro convention (1999,Acta A55,543-557)'
_diffrn_orient_matrix_UB_11 -0.0557742000
_diffrn_orient_matrix_UB_12 0.0104248000
_diffrn_orient_matrix_UB_13 -0.0067342000
_diffrn_orient_matrix_UB_21 -0.0014857000
_diffrn_orient_matrix_UB_22 0.0322105000
_diffrn_orient_matrix_UB_23 0.0191354000
_diffrn_orient_matrix_UB_31 0.0269031000
_diffrn_orient_matrix_UB_32 0.0341667000
_diffrn_orient_matrix_UB_33 -0.0421810000
_diffrn_radiation_monochromator mirror
_diffrn_radiation_probe x-ray
_diffrn_radiation_type MoK\a
_diffrn_radiation_wavelength 0.71073
_diffrn_reflns_av_R_equivalents 0.0454
_diffrn_reflns_av_unetI/netI 0.0285
_diffrn_reflns_Laue_measured_fraction_full 1.000
_diffrn_reflns_Laue_measured_fraction_max 0.999
_diffrn_reflns_limit_h_max 15
_diffrn_reflns_limit_h_min -15
_diffrn_reflns_limit_k_max 21
_diffrn_reflns_limit_k_min -21
_diffrn_reflns_limit_l_max 22
_diffrn_reflns_limit_l_min -22
_diffrn_reflns_number 87784
_diffrn_reflns_point_group_measured_fraction_full 1.000
_diffrn_reflns_point_group_measured_fraction_max 0.999
_diffrn_reflns_theta_full 25.242
_diffrn_reflns_theta_max 28.282
_diffrn_reflns_theta_min 1.778
_diffrn_source 'micro-focus sealed X-ray tube'
_diffrn_source_type 'PhotonJet (Mo) X-ray Source'
_exptl_absorpt_coefficient_mu 4.750
_exptl_absorpt_correction_T_max 1.00000
_exptl_absorpt_correction_T_min 0.68173
_exptl_absorpt_correction_type multi-scan
_exptl_absorpt_process_details 'SCALE3 ABSPACK'
_exptl_crystal_colour yellow
_exptl_crystal_density_diffrn 1.589
_exptl_crystal_description prism
_exptl_crystal_F_000 1392
_exptl_crystal_size_max 0.12
_exptl_crystal_size_mid 0.08
_exptl_crystal_size_min 0.07
_exptl_transmission_factor_max 1.0000
_exptl_transmission_factor_min 0.6817
_refine_diff_density_max 3.317
_refine_diff_density_min -2.488
_refine_diff_density_rms 0.210
_refine_ls_extinction_method none
_refine_ls_goodness_of_fit_ref 1.358
_refine_ls_hydrogen_treatment constr
_refine_ls_matrix_type full
_refine_ls_number_parameters 638
_refine_ls_number_reflns 14362
_refine_ls_number_restraints 0
_refine_ls_restrained_S_all 1.358
_refine_ls_R_factor_all 0.0508
_refine_ls_R_factor_gt 0.0461
_refine_ls_shift/su_max 0.001
_refine_ls_shift/su_mean 0.000
_refine_ls_structure_factor_coef Fsqd
_refine_ls_weighting_details 'w=1/[\s^2^(Fo^2^)+49.9701P] where P=(Fo^2^+2Fc^2^)/3'
_refine_ls_weighting_scheme calc
_refine_ls_wR_factor_gt 0.1235
_refine_ls_wR_factor_ref 0.1246
_reflns_number_gt 13222
_reflns_number_total 14362
_reflns_threshold_expression 'I > 2\s(I)'
_cod_data_source_file d2sc00279e2.cif
_cod_data_source_block 8063
_cod_depositor_comments 'Adding full bibliography for 1567146--1567153.cif.'
_cod_database_code 1567149
_shelx_shelxl_version_number 2018/3
_shelx_estimated_absorpt_t_max 0.732
_shelx_estimated_absorpt_t_min 0.600
_olex2_submission_special_instructions 'No special instructions were received'
_oxdiff_exptl_absorpt_empirical_details
;
Empirical correction (ABSPACK) includes:
- Absorption correction using spherical harmonics
- Frame scaling
;
_oxdiff_exptl_absorpt_empirical_full_max 1.414
_oxdiff_exptl_absorpt_empirical_full_min 0.772

loop_
_space_group_symop_operation_xyz
'x, y, z'
'-x, -y, -z'

loop_
_atom_site_label
_atom_site_type_symbol
_atom_site_fract_x
_atom_site_fract_y
_atom_site_fract_z
_atom_site_U_iso_or_equiv
_atom_site_adp_type
_atom_site_occupancy
_atom_site_site_symmetry_order
_atom_site_calc_flag
_atom_site_refinement_flags_posn
_atom_site_refinement_flags_adp
_atom_site_refinement_flags_occupancy
_atom_site_disorder_assembly
_atom_site_disorder_group
Ir1 Ir 0.76345(2) 0.77325(2) 0.68770(2) 0.01155(7) Uani 1 1 d . . . . .
P1 P 0.95859(15) 0.74275(13) 0.65633(12) 0.0118(3) Uani 1 1 d . . . . .
P2 P 0.56201(15) 0.77311(13) 0.70899(12) 0.0111(3) Uani 1 1 d . . . . .
O1 O 0.7915(5) 0.9102(5) 0.7598(5) 0.0331(16) Uani 1 1 d . . . . .
N1 N 0.9351(5) 0.6157(4) 0.5715(4) 0.0118(11) Uani 1 1 d . . . . .
H1 H 1.006610 0.603696 0.551991 0.014 Uiso 1 1 calc R . . . .
N2 N 0.7867(5) 0.6755(4) 0.6322(4) 0.0128(11) Uani 1 1 d . . . . .
N3 N 0.5659(6) 0.7685(5) 0.5465(4) 0.0191(13) Uani 1 1 d . . . . .
H3 H 0.625045 0.810828 0.518135 0.023 Uiso 1 1 calc R . . . .
N4 N 0.4312(6) 0.6681(5) 0.6580(5) 0.0208(14) Uani 1 1 d . . . . .
C1 C 0.9033(6) 0.6723(5) 0.6119(5) 0.0134(13) Uani 1 1 d . . . . .
C2 C 0.8341(7) 0.5801(5) 0.5664(5) 0.0147(14) Uani 1 1 d . . . . .
H2 H 0.828978 0.537477 0.541209 0.018 Uiso 1 1 calc R . . . .
C3 C 0.7427(6) 0.6166(5) 0.6037(5) 0.0139(13) Uani 1 1 d . . . . .
H3a H 0.662694 0.603722 0.609160 0.017 Uiso 1 1 calc R . . . .
C4 C 1.0700(7) 0.8299(5) 0.5666(5) 0.0185(15) Uani 1 1 d . . . . .
C5 C 1.0128(8) 0.8716(6) 0.4910(6) 0.0292(19) Uani 1 1 d . . . . .
H5a H 0.991249 0.824203 0.473202 0.044 Uiso 1 1 calc GR . . . .
H5b H 1.067921 0.918520 0.440657 0.044 Uiso 1 1 calc GR . . . .
H5c H 0.942601 0.898594 0.510660 0.044 Uiso 1 1 calc GR . . . .
C6 C 1.0960(8) 0.9031(6) 0.5991(7) 0.0281(19) Uani 1 1 d . . . . .
H6a H 1.022900 0.926518 0.619844 0.042 Uiso 1 1 calc GR . . . .
H6b H 1.149256 0.952882 0.550497 0.042 Uiso 1 1 calc GR . . . .
H6c H 1.132236 0.876412 0.647694 0.042 Uiso 1 1 calc GR . . . .
C7 C 1.1841(7) 0.7934(6) 0.5345(6) 0.0259(18) Uani 1 1 d . . . . .
H7a H 1.224775 0.773171 0.580841 0.039 Uiso 1 1 calc GR . . . .
H7b H 1.233713 0.841414 0.481522 0.039 Uiso 1 1 calc GR . . . .
H7c H 1.166781 0.742136 0.520414 0.039 Uiso 1 1 calc GR . . . .
C8 C 1.0102(6) 0.6635(5) 0.7496(5) 0.0161(14) Uani 1 1 d . . . . .
C9 C 1.1098(8) 0.6100(7) 0.7220(6) 0.030(2) Uani 1 1 d . . . . .
H9a H 1.089052 0.583513 0.684039 0.045 Uiso 1 1 calc GR . . . .
H9b H 1.122068 0.561459 0.774727 0.045 Uiso 1 1 calc GR . . . .
H9c H 1.181685 0.650904 0.689665 0.045 Uiso 1 1 calc GR . . . .
C10 C 1.0461(8) 0.7156(7) 0.7999(6) 0.030(2) Uani 1 1 d . . . . .
H10a H 1.114442 0.758755 0.761594 0.045 Uiso 1 1 calc GR . . . .
H10b H 1.065415 0.672709 0.852631 0.045 Uiso 1 1 calc GR . . . .
H10c H 0.981279 0.748594 0.817400 0.045 Uiso 1 1 calc GR . . . .
C11 C 0.9050(7) 0.5952(6) 0.8112(6) 0.0241(17) Uani 1 1 d . . . . .
H11a H 0.838095 0.627892 0.825652 0.036 Uiso 1 1 calc GR . . . .
H11b H 0.924196 0.556216 0.865579 0.036 Uiso 1 1 calc GR . . . .
H11c H 0.885447 0.557926 0.781913 0.036 Uiso 1 1 calc GR . . . .
C12 C 0.5182(6) 0.7332(5) 0.6343(5) 0.0147(14) Uani 1 1 d . . . . .
C13 C 0.5083(7) 0.7285(7) 0.5076(7) 0.029(2) Uani 1 1 d . . . . .
H13 H 0.521462 0.741111 0.446717 0.035 Uiso 1 1 calc R . . . .
C14 C 0.4262(7) 0.6651(7) 0.5793(6) 0.029(2) Uani 1 1 d . . . . .
H14 H 0.373208 0.624743 0.574569 0.034 Uiso 1 1 calc R . . . .
C15 C 0.4860(6) 0.6880(5) 0.8222(5) 0.0161(14) Uani 1 1 d . . . . .
C16 C 0.3519(6) 0.6819(5) 0.8458(5) 0.0188(15) Uani 1 1 d . . . . .
H16a H 0.325693 0.739929 0.845858 0.028 Uiso 1 1 calc GR . . . .
H16b H 0.319643 0.633766 0.904450 0.028 Uiso 1 1 calc GR . . . .
H16c H 0.324952 0.668151 0.802107 0.028 Uiso 1 1 calc GR . . . .
C17 C 0.5268(7) 0.5954(5) 0.8268(6) 0.0214(16) Uani 1 1 d . . . . .
H17a H 0.498786 0.578196 0.785407 0.032 Uiso 1 1 calc GR . . . .
H17b H 0.495270 0.549543 0.886847 0.032 Uiso 1 1 calc GR . . . .
H17c H 0.612313 0.599381 0.811040 0.032 Uiso 1 1 calc GR . . . .
C18 C 0.5291(7) 0.7097(6) 0.8905(5) 0.0213(16) Uani 1 1 d . . . . .
H18a H 0.614529 0.712062 0.875946 0.032 Uiso 1 1 calc GR . . . .
H18b H 0.495607 0.662282 0.949433 0.032 Uiso 1 1 calc GR . . . .
H18c H 0.504728 0.768388 0.889663 0.032 Uiso 1 1 calc GR . . . .
C19 C 0.4995(6) 0.8862(5) 0.6828(5) 0.0146(14) Uani 1 1 d . . . . .
C20 C 0.5880(7) 0.9569(5) 0.6012(6) 0.0217(16) Uani 1 1 d . . . . .
H20a H 0.662794 0.959897 0.614526 0.033 Uiso 1 1 calc GR . . . .
H20b H 0.557932 1.016525 0.586050 0.033 Uiso 1 1 calc GR . . . .
H20c H 0.599250 0.938973 0.551182 0.033 Uiso 1 1 calc GR . . . .
C21 C 0.3826(7) 0.8830(5) 0.6605(6) 0.0200(16) Uani 1 1 d . . . . .
H21a H 0.395545 0.870902 0.606993 0.030 Uiso 1 1 calc GR . . . .
H21b H 0.349960 0.941351 0.650529 0.030 Uiso 1 1 calc GR . . . .
H21c H 0.327775 0.834696 0.709614 0.030 Uiso 1 1 calc GR . . . .
C22 C 0.4815(7) 0.9166(5) 0.7595(6) 0.0196(16) Uani 1 1 d . . . . .
H22a H 0.420242 0.875612 0.810040 0.029 Uiso 1 1 calc GR . . . .
H22b H 0.458295 0.978469 0.741171 0.029 Uiso 1 1 calc GR . . . .
H22c H 0.554592 0.915045 0.776320 0.029 Uiso 1 1 calc GR . . . .
C23 C 0.7767(7) 0.8573(5) 0.7322(5) 0.0184(15) Uani 1 1 d . . . . .
Ir1' Ir 0.45643(2) 0.24405(2) 0.84877(2) 0.01165(7) Uani 1 1 d . . . . .
P1' P 0.65758(15) 0.25732(12) 0.79087(12) 0.0112(3) Uani 1 1 d . . . . .
P2' P 0.25824(16) 0.25716(13) 0.87073(12) 0.0124(3) Uani 1 1 d . . . . .
O1' O 0.4437(5) 0.1086(4) 1.0292(4) 0.0277(14) Uani 1 1 d . . . . .
N1' N 0.6702(5) 0.3908(4) 0.6080(4) 0.0133(12) Uani 1 1 d . . . . .
H1' H 0.743691 0.396979 0.577698 0.016 Uiso 1 1 calc R . . . .
N2' N 0.5076(5) 0.3425(4) 0.7181(4) 0.0133(12) Uani 1 1 d . . . . .
N3' N 0.2534(6) 0.2578(5) 0.7079(4) 0.0185(13) Uani 1 1 d . . . . .
H3' H 0.291860 0.209491 0.715100 0.022 Uiso 1 1 calc R . . . .
N4' N 0.1659(6) 0.3711(5) 0.7346(4) 0.0201(14) Uani 1 1 d . . . . .
C1' C 0.6233(6) 0.3360(5) 0.6929(5) 0.0137(13) Uani 1 1 d . . . . .
C2' C 0.5802(6) 0.4354(5) 0.5778(5) 0.0159(14) Uani 1 1 d . . . . .
H2' H 0.586655 0.479248 0.519877 0.019 Uiso 1 1 calc R . . . .
C3' C 0.4804(7) 0.4058(5) 0.6453(5) 0.0174(15) Uani 1 1 d . . . . .
H3a' H 0.405230 0.425224 0.642746 0.021 Uiso 1 1 calc R . . . .
C4' C 0.7269(7) 0.1633(5) 0.7647(5) 0.0183(15) Uani 1 1 d . . . . .
C5' C 0.6437(8) 0.1310(6) 0.7254(7) 0.033(2) Uani 1 1 d . . . . .
H5a' H 0.564157 0.120002 0.764334 0.049 Uiso 1 1 calc GR . . . .
H5b' H 0.667617 0.074753 0.719450 0.049 Uiso 1 1 calc GR . . . .
H5c' H 0.645732 0.177591 0.667215 0.049 Uiso 1 1 calc GR . . . .
C6' C 0.7360(11) 0.0876(7) 0.8506(7) 0.043(3) Uani 1 1 d . . . . .
H6a' H 0.789003 0.109543 0.875461 0.064 Uiso 1 1 calc GR . . . .
H6b' H 0.766305 0.035515 0.838574 0.064 Uiso 1 1 calc GR . . . .
H6c' H 0.658515 0.069072 0.892906 0.064 Uiso 1 1 calc GR . . . .
C7' C 0.8488(8) 0.1936(7) 0.6976(7) 0.033(2) Uani 1 1 d . . . . .
H7a' H 0.845182 0.249436 0.647676 0.050 Uiso 1 1 calc GR . . . .
H7b' H 0.873131 0.145825 0.676417 0.050 Uiso 1 1 calc GR . . . .
H7c' H 0.905244 0.204558 0.726297 0.050 Uiso 1 1 calc GR . . . .
C8' C 0.7446(6) 0.3222(5) 0.8279(5) 0.0157(14) Uani 1 1 d . . . . .
C9' C 0.8674(7) 0.3580(6) 0.7661(6) 0.0251(18) Uani 1 1 d . . . . .
H9a' H 0.916507 0.307618 0.772632 0.038 Uiso 1 1 calc GR . . . .
H9b' H 0.901443 0.403125 0.781082 0.038 Uiso 1 1 calc GR . . . .
H9c' H 0.862958 0.386088 0.704902 0.038 Uiso 1 1 calc GR . . . .
C10' C 0.7481(8) 0.2629(6) 0.9219(6) 0.0265(18) Uani 1 1 d . . . . .
H10a' H 0.668497 0.238340 0.958744 0.040 Uiso 1 1 calc GR . . . .
H10b' H 0.782271 0.299389 0.946099 0.040 Uiso 1 1 calc GR . . . .
H10c' H 0.795600 0.212816 0.921196 0.040 Uiso 1 1 calc GR . . . .
C11' C 0.6769(7) 0.4041(5) 0.8297(6) 0.0215(16) Uani 1 1 d . . . . .
H11a' H 0.679594 0.445436 0.769238 0.032 Uiso 1 1 calc GR . . . .
H11b' H 0.712577 0.436131 0.857238 0.032 Uiso 1 1 calc GR . . . .
H11c' H 0.595461 0.382940 0.863770 0.032 Uiso 1 1 calc GR . . . .
C12' C 0.2229(6) 0.2990(5) 0.7656(5) 0.0144(14) Uani 1 1 d . . . . .
C13' C 0.2129(7) 0.3060(6) 0.6364(5) 0.0231(17) Uani 1 1 d . . . . .
H13' H 0.219959 0.293582 0.585385 0.028 Uiso 1 1 calc R . . . .
C14' C 0.1599(7) 0.3760(6) 0.6536(5) 0.0256(18) Uani 1 1 d . . . . .
H14' H 0.124317 0.421114 0.615072 0.031 Uiso 1 1 calc R . . . .
C15' C 0.2151(6) 0.3470(5) 0.9145(5) 0.0166(14) Uani 1 1 d . . . . .
C16' C 0.0838(7) 0.3601(6) 0.9332(5) 0.0205(16) Uani 1 1 d . . . . .
H16a' H 0.059558 0.375836 0.878858 0.031 Uiso 1 1 calc GR . . . .
H16b' H 0.069303 0.409123 0.954086 0.031 Uiso 1 1 calc GR . . . .
H16c' H 0.038991 0.303807 0.978422 0.031 Uiso 1 1 calc GR . . . .
C17' C 0.2871(7) 0.4352(6) 0.8463(6) 0.0226(16) Uani 1 1 d . . . . .
H17a' H 0.369810 0.424861 0.832400 0.034 Uiso 1 1 calc GR . . . .
H17b' H 0.276576 0.482003 0.870223 0.034 Uiso 1 1 calc GR . . . .
H17c' H 0.260906 0.455112 0.792421 0.034 Uiso 1 1 calc GR . . . .
C18' C 0.2529(8) 0.3232(7) 0.9994(6) 0.0270(19) Uani 1 1 d . . . . .
H18a' H 0.206730 0.267908 1.045420 0.041 Uiso 1 1 calc GR . . . .
H18b' H 0.240238 0.373232 1.019027 0.041 Uiso 1 1 calc GR . . . .
H18c' H 0.335913 0.313397 0.988065 0.041 Uiso 1 1 calc GR . . . .
C19' C 0.1604(7) 0.1484(5) 0.9336(5) 0.0179(15) Uani 1 1 d . . . . .
C20' C 0.2212(7) 0.0742(5) 0.9070(5) 0.0209(16) Uani 1 1 d . . . . .
H20a' H 0.239495 0.093812 0.842788 0.031 Uiso 1 1 calc GR . . . .
H20b' H 0.169229 0.017795 0.935880 0.031 Uiso 1 1 calc GR . . . .
H20c' H 0.293594 0.064056 0.925268 0.031 Uiso 1 1 calc GR . . . .
C21' C 0.0413(7) 0.1571(6) 0.9121(6) 0.0237(17) Uani 1 1 d . . . . .
H21a' H 0.004042 0.206704 0.925151 0.036 Uiso 1 1 calc GR . . . .
H21b' H -0.008858 0.100255 0.948027 0.036 Uiso 1 1 calc GR . . . .
H21c' H 0.053242 0.169985 0.849421 0.036 Uiso 1 1 calc GR . . . .
C22' C 0.1394(7) 0.1187(6) 1.0334(5) 0.0237(17) Uani 1 1 d . . . . .
H22a' H 0.214667 0.115894 1.047395 0.036 Uiso 1 1 calc GR . . . .
H22b' H 0.095272 0.058772 1.064335 0.036 Uiso 1 1 calc GR . . . .
H22c' H 0.094993 0.162626 1.052190 0.036 Uiso 1 1 calc GR . . . .
C23' C 0.4455(7) 0.1607(5) 0.9592(5) 0.0183(15) Uani 1 1 d . . . . .
F1 F 1.1341(4) 0.5869(3) 0.4961(3) 0.0223(10) Uani 1 1 d . . . . .
F2 F 0.7268(6) 0.8936(4) 0.4193(4) 0.0366(15) Uani 0.5 1 d . . P . .
O2 O 0.7268(6) 0.8936(4) 0.4193(4) 0.0366(15) Uani 0.5 1 d . . P . .
H2a H 0.696100 0.943200 0.399200 0.055 Uiso 0.5 1 d R . P . .
H2b H 0.753500 0.876200 0.377399 0.055 Uiso 0.5 1 d R . P . .
F3 F 0.3516(6) 0.1167(4) 0.6851(4) 0.0337(14) Uani 0.5 1 d . . P . .
O3 O 0.3516(6) 0.1167(4) 0.6851(4) 0.0337(14) Uani 0.5 1 d . . P . .
H3c H 0.319800 0.100600 0.653001 0.051 Uiso 0.5 1 d R . P . .
H3d H 0.341600 0.072499 0.735100 0.051 Uiso 0.5 1 d R . P . .
N5 N 1.1630(8) 0.8673(7) 0.8656(8) 0.049(2) Uani 1 1 d . . . . .
C24 C 1.0792(9) 1.0009(8) 0.7595(7) 0.042(3) Uani 1 1 d . . . . .
H24a H 1.134218 1.025840 0.700579 0.063 Uiso 1 1 calc GR . . . .
H24b H 1.065460 1.048365 0.782531 0.063 Uiso 1 1 calc GR . . . .
H24c H 1.005147 0.978551 0.755943 0.063 Uiso 1 1 calc GR . . . .
C25 C 1.1277(9) 0.9264(8) 0.8182(8) 0.039(3) Uani 1 1 d . . . . .

loop_
_atom_site_aniso_label
_atom_site_aniso_U_11
_atom_site_aniso_U_22
_atom_site_aniso_U_33
_atom_site_aniso_U_23
_atom_site_aniso_U_13
_atom_site_aniso_U_12
Ir1 0.00736(12) 0.01469(14) 0.01636(14) -0.00998(11) -0.00355(10) 0.00296(9)
P1 0.0073(8) 0.0139(8) 0.0157(8) -0.0075(7) -0.0029(7) 0.0022(6)
P2 0.0079(8) 0.0145(9) 0.0132(8) -0.0073(7) -0.0039(6) 0.0021(6)
O1 0.021(3) 0.041(4) 0.059(5) -0.039(4) -0.016(3) 0.011(3)
N1 0.010(3) 0.013(3) 0.014(3) -0.007(2) -0.003(2) 0.004(2)
N2 0.010(3) 0.015(3) 0.015(3) -0.008(2) -0.002(2) -0.001(2)
N3 0.012(3) 0.024(3) 0.023(3) -0.010(3) -0.006(3) 0.003(3)
N4 0.017(3) 0.026(4) 0.028(4) -0.019(3) -0.008(3) 0.004(3)
C1 0.013(3) 0.015(3) 0.018(3) -0.012(3) -0.007(3) 0.005(3)
C2 0.019(4) 0.012(3) 0.014(3) -0.006(3) -0.006(3) 0.000(3)
C3 0.014(3) 0.015(3) 0.016(3) -0.009(3) -0.005(3) -0.002(3)
C4 0.011(3) 0.019(4) 0.025(4) -0.011(3) 0.000(3) 0.001(3)
C5 0.025(4) 0.024(4) 0.024(4) 0.001(3) 0.000(3) 0.001(3)
C6 0.021(4) 0.014(4) 0.046(5) -0.012(4) -0.002(4) -0.004(3)
C7 0.012(4) 0.027(4) 0.033(5) -0.012(4) 0.004(3) 0.001(3)
C8 0.010(3) 0.021(4) 0.019(4) -0.008(3) -0.006(3) 0.003(3)
C9 0.021(4) 0.034(5) 0.030(5) -0.007(4) -0.008(4) 0.015(4)
C10 0.023(4) 0.043(6) 0.027(4) -0.014(4) -0.011(4) -0.003(4)
C11 0.021(4) 0.021(4) 0.025(4) -0.003(3) -0.010(3) 0.001(3)
C12 0.016(3) 0.021(4) 0.019(3) -0.017(3) -0.012(3) 0.013(3)
C13 0.010(4) 0.050(6) 0.053(6) -0.046(5) -0.009(4) 0.010(4)
C14 0.014(4) 0.055(6) 0.034(5) -0.036(5) -0.005(3) -0.002(4)
C15 0.014(3) 0.019(4) 0.014(3) -0.005(3) -0.004(3) 0.001(3)
C16 0.012(3) 0.020(4) 0.018(4) -0.006(3) 0.004(3) -0.001(3)
C17 0.016(4) 0.018(4) 0.026(4) -0.006(3) -0.004(3) 0.002(3)
C18 0.016(4) 0.028(4) 0.016(4) -0.005(3) -0.004(3) -0.002(3)
C19 0.010(3) 0.014(3) 0.021(4) -0.009(3) -0.005(3) 0.005(3)
C20 0.020(4) 0.017(4) 0.027(4) -0.007(3) -0.006(3) 0.004(3)
C21 0.015(4) 0.019(4) 0.029(4) -0.010(3) -0.010(3) 0.003(3)
C22 0.014(4) 0.020(4) 0.029(4) -0.015(3) -0.004(3) 0.005(3)
C23 0.012(3) 0.022(4) 0.027(4) -0.014(3) -0.006(3) 0.005(3)
Ir1' 0.00814(13) 0.01313(13) 0.01091(13) -0.00178(10) -0.00269(9) 0.00063(9)
P1' 0.0084(8) 0.0096(8) 0.0134(8) -0.0023(7) -0.0031(6) 0.0021(6)
P2' 0.0090(8) 0.0132(9) 0.0132(8) -0.0037(7) -0.0024(7) -0.0002(6)
O1' 0.024(3) 0.031(3) 0.020(3) 0.001(3) -0.009(2) 0.000(3)
N1' 0.008(3) 0.014(3) 0.014(3) -0.004(2) -0.001(2) 0.000(2)
N2' 0.012(3) 0.009(3) 0.014(3) 0.000(2) -0.004(2) 0.003(2)
N3' 0.019(3) 0.023(3) 0.016(3) -0.007(3) -0.011(3) 0.007(3)
N4' 0.013(3) 0.028(4) 0.016(3) -0.005(3) -0.005(2) 0.007(3)
C1' 0.010(3) 0.013(3) 0.016(3) -0.005(3) -0.001(3) 0.003(3)
C2' 0.011(3) 0.017(4) 0.014(3) -0.002(3) -0.002(3) 0.000(3)
C3' 0.014(3) 0.016(4) 0.015(3) 0.002(3) -0.004(3) 0.000(3)
C4' 0.020(4) 0.013(3) 0.024(4) -0.010(3) -0.006(3) 0.004(3)
C5' 0.030(5) 0.026(5) 0.055(6) -0.028(5) -0.014(4) 0.003(4)
C6' 0.070(8) 0.021(5) 0.034(5) -0.008(4) -0.016(5) 0.023(5)
C7' 0.022(4) 0.037(5) 0.044(6) -0.027(5) 0.002(4) 0.007(4)
C8' 0.011(3) 0.019(4) 0.018(4) -0.008(3) -0.004(3) 0.000(3)
C9' 0.014(4) 0.028(4) 0.033(5) -0.014(4) -0.001(3) -0.004(3)
C10' 0.026(4) 0.033(5) 0.028(4) -0.013(4) -0.017(4) 0.004(4)
C11' 0.020(4) 0.019(4) 0.029(4) -0.013(3) -0.008(3) 0.004(3)
C12' 0.008(3) 0.017(3) 0.015(3) -0.003(3) -0.002(3) 0.000(3)
C13' 0.020(4) 0.037(5) 0.011(3) -0.008(3) -0.005(3) 0.006(3)
C14' 0.020(4) 0.037(5) 0.016(4) -0.006(3) -0.008(3) 0.013(4)
C15' 0.014(3) 0.019(4) 0.018(3) -0.007(3) -0.006(3) 0.005(3)
C16' 0.015(4) 0.025(4) 0.020(4) -0.009(3) -0.003(3) 0.004(3)
C17' 0.018(4) 0.018(4) 0.032(4) -0.011(3) -0.008(3) 0.003(3)
C18' 0.027(4) 0.039(5) 0.029(4) -0.024(4) -0.014(4) 0.013(4)
C19' 0.013(3) 0.018(4) 0.015(3) 0.002(3) -0.003(3) -0.006(3)
C20' 0.021(4) 0.016(4) 0.024(4) -0.004(3) -0.007(3) -0.003(3)
C21' 0.012(4) 0.027(4) 0.028(4) -0.004(3) -0.009(3) -0.002(3)
C22' 0.015(4) 0.028(4) 0.015(4) 0.002(3) 0.000(3) -0.003(3)
C23' 0.013(3) 0.018(4) 0.019(4) -0.003(3) -0.002(3) 0.001(3)
F1 0.016(2) 0.022(2) 0.025(2) -0.011(2) 0.0046(18) 0.0023(18)
F2 0.050(4) 0.028(3) 0.022(3) -0.008(2) 0.003(3) -0.006(3)
O2 0.050(4) 0.028(3) 0.022(3) -0.008(2) 0.003(3) -0.006(3)
F3 0.059(4) 0.022(3) 0.022(3) -0.011(2) -0.012(3) 0.018(3)
O3 0.059(4) 0.022(3) 0.022(3) -0.011(2) -0.012(3) 0.018(3)
N5 0.034(5) 0.046(6) 0.071(7) -0.035(6) -0.005(5) 0.006(4)
C24 0.035(6) 0.057(7) 0.037(5) -0.029(5) 0.001(4) -0.011(5)
C25 0.023(5) 0.049(7) 0.052(6) -0.040(6) 0.008(4) -0.008(4)

loop_
_atom_type_symbol
_atom_type_description
_atom_type_scat_dispersion_real
_atom_type_scat_dispersion_imag
_atom_type_scat_source
C C 0.0033 0.0016 'International Tables Vol C Tables 4.2.6.8 and 6.1.1.4'
H H 0.0000 0.0000 'International Tables Vol C Tables 4.2.6.8 and 6.1.1.4'
F F 0.0171 0.0103 'International Tables Vol C Tables 4.2.6.8 and 6.1.1.4'
Ir Ir -1.4442 7.9887 'International Tables Vol C Tables 4.2.6.8 and 6.1.1.4'
N N 0.0061 0.0033 'International Tables Vol C Tables 4.2.6.8 and 6.1.1.4'
O O 0.0106 0.0060 'International Tables Vol C Tables 4.2.6.8 and 6.1.1.4'
P P 0.1023 0.0942 'International Tables Vol C Tables 4.2.6.8 and 6.1.1.4'

loop_
_geom_angle_atom_site_label_1
_geom_angle_atom_site_label_2
_geom_angle_atom_site_label_3
_geom_angle
_geom_angle_site_symmetry_1
_geom_angle_site_symmetry_3
_geom_angle_publ_flag
P2 Ir1 P1 165.42(6) . . ?
N2 Ir1 P1 68.82(17) . . ?
N2 Ir1 P2 96.70(17) . . ?
C23 Ir1 P1 99.0(2) . . ?
C23 Ir1 P2 95.5(2) . . ?
C23 Ir1 N2 167.8(3) . . ?
C1 P1 Ir1 82.1(2) . . ?
C1 P1 C4 108.7(4) . . ?
C1 P1 C8 105.3(3) . . ?
C4 P1 Ir1 119.9(3) . . ?
C4 P1 C8 116.0(4) . . ?
C8 P1 Ir1 117.2(2) . . ?
C12 P2 Ir1 110.0(2) . . ?
C12 P2 C15 104.8(4) . . ?
C12 P2 C19 101.8(3) . . ?
C15 P2 Ir1 109.4(2) . . ?
C15 P2 C19 112.4(3) . . ?
C19 P2 Ir1 117.4(2) . . ?
C1 N1 C2 106.6(6) . . ?
C1 N2 Ir1 102.9(4) . . ?
C1 N2 C3 106.1(6) . . ?
C3 N2 Ir1 151.0(5) . . ?
C12 N3 C13 109.7(7) . . ?
C12 N4 C14 104.1(7) . . ?
N1 C1 P1 143.0(6) . . ?
N1 C1 N2 111.2(6) . . ?
N2 C1 P1 105.7(5) . . ?
C3 C2 N1 108.2(6) . . ?
C2 C3 N2 108.0(6) . . ?
C5 C4 P1 105.3(5) . . ?
C5 C4 C6 109.5(7) . . ?
C6 C4 P1 108.4(6) . . ?
C7 C4 P1 114.4(6) . . ?
C7 C4 C5 109.7(7) . . ?
C7 C4 C6 109.4(7) . . ?
C9 C8 P1 113.9(6) . . ?
C9 C8 C10 110.8(7) . . ?
C10 C8 P1 109.7(6) . . ?
C11 C8 P1 105.8(5) . . ?
C11 C8 C9 107.8(7) . . ?
C11 C8 C10 108.6(7) . . ?
N3 C12 P2 123.6(6) . . ?
N3 C12 N4 111.2(6) . . ?
N4 C12 P2 125.2(6) . . ?
N3 C13 C14 103.2(8) . . ?
N4 C14 C13 111.8(7) . . ?
C16 C15 P2 115.0(5) . . ?
C16 C15 C17 109.4(6) . . ?
C16 C15 C18 109.8(6) . . ?
C17 C15 P2 106.5(5) . . ?
C17 C15 C18 107.0(6) . . ?
C18 C15 P2 108.8(5) . . ?
C20 C19 P2 107.6(5) . . ?
C21 C19 P2 111.2(5) . . ?
C21 C19 C20 108.5(6) . . ?
C22 C19 P2 111.6(5) . . ?
C22 C19 C20 108.5(6) . . ?
C22 C19 C21 109.3(6) . . ?
O1 C23 Ir1 176.3(7) . . ?
P2' Ir1' P1' 165.43(6) . . ?
N2' Ir1' P1' 69.16(17) . . ?
N2' Ir1' P2' 96.31(17) . . ?
C23' Ir1' P1' 98.9(2) . . ?
C23' Ir1' P2' 95.7(2) . . ?
C23' Ir1' N2' 167.8(3) . . ?
C1' P1' Ir1' 82.3(2) . . ?
C1' P1' C4' 107.7(3) . . ?
C1' P1' C8' 107.8(3) . . ?
C4' P1' Ir1' 119.3(3) . . ?
C8' P1' Ir1' 116.0(2) . . ?
C8' P1' C4' 116.7(4) . . ?
C12' P2' Ir1' 109.9(2) . . ?
C12' P2' C15' 103.9(3) . . ?
C12' P2' C19' 101.9(3) . . ?
C15' P2' Ir1' 110.5(2) . . ?
C19' P2' Ir1' 116.0(3) . . ?
C19' P2' C15' 113.4(4) . . ?
C1' N1' C2' 106.3(6) . . ?
C1' N2' Ir1' 102.9(4) . . ?
C1' N2' C3' 106.2(6) . . ?
C3' N2' Ir1' 150.7(5) . . ?
C12' N3' C13' 107.1(7) . . ?
C12' N4' C14' 105.2(7) . . ?
N1' C1' P1' 143.5(6) . . ?
N1' C1' N2' 111.3(6) . . ?
N2' C1' P1' 105.2(5) . . ?
C3' C2' N1' 108.2(6) . . ?
C2' C3' N2' 108.0(7) . . ?
C5' C4' P1' 105.0(6) . . ?
C5' C4' C6' 110.4(8) . . ?
C5' C4' C7' 109.6(7) . . ?
C6' C4' P1' 108.6(6) . . ?
C6' C4' C7' 110.0(8) . . ?
C7' C4' P1' 113.2(6) . . ?
C9' C8' P1' 113.7(5) . . ?
C9' C8' C11' 108.3(7) . . ?
C10' C8' P1' 108.5(5) . . ?
C10' C8' C9' 111.7(7) . . ?
C10' C8' C11' 108.6(7) . . ?
C11' C8' P1' 105.8(5) . . ?
N3' C12' P2' 122.2(5) . . ?
N4' C12' P2' 126.2(6) . . ?
N4' C12' N3' 111.6(7) . . ?
N3' C13' C14' 106.0(7) . . ?
C13' C14' N4' 110.1(7) . . ?
C16' C15' P2' 114.8(5) . . ?
C17' C15' P2' 106.5(5) . . ?
C17' C15' C16' 110.4(6) . . ?
C17' C15' C18' 107.1(7) . . ?
C18' C15' P2' 108.4(5) . . ?
C18' C15' C16' 109.3(6) . . ?
C20' C19' P2' 108.1(5) . . ?
C20' C19' C21' 108.7(7) . . ?
C21' C19' P2' 111.6(5) . . ?
C22' C19' P2' 111.1(6) . . ?
C22' C19' C20' 108.5(7) . . ?
C22' C19' C21' 108.8(6) . . ?
O1' C23' Ir1' 176.9(7) . . ?
N5 C25 C24 178.3(12) . . ?

loop_
_geom_bond_atom_site_label_1
_geom_bond_atom_site_label_2
_geom_bond_distance
_geom_bond_site_symmetry_2
_geom_bond_publ_flag
Ir1 P1 2.3368(18) . ?
Ir1 P2 2.3308(18) . ?
Ir1 N2 2.110(6) . ?
Ir1 C23 1.814(8) . ?
P1 C1 1.796(7) . ?
P1 C4 1.847(8) . ?
P1 C8 1.857(8) . ?
P2 C12 1.816(7) . ?
P2 C15 1.875(8) . ?
P2 C19 1.888(7) . ?
O1 C23 1.155(10) . ?
N1 C1 1.339(9) . ?
N1 C2 1.373(9) . ?
N2 C1 1.347(9) . ?
N2 C3 1.381(9) . ?
N3 C12 1.344(10) . ?
N3 C13 1.377(10) . ?
N4 C12 1.346(10) . ?
N4 C14 1.380(10) . ?
C2 C3 1.361(10) . ?
C4 C5 1.533(12) . ?
C4 C6 1.547(11) . ?
C4 C7 1.530(10) . ?
C8 C9 1.540(11) . ?
C8 C10 1.541(11) . ?
C8 C11 1.531(11) . ?
C13 C14 1.392(14) . ?
C15 C16 1.537(10) . ?
C15 C17 1.540(11) . ?
C15 C18 1.540(11) . ?
C19 C20 1.548(11) . ?
C19 C21 1.540(10) . ?
C19 C22 1.533(10) . ?
Ir1' P1' 2.3224(18) . ?
Ir1' P2' 2.3119(18) . ?
Ir1' N2' 2.110(6) . ?
Ir1' C23' 1.813(8) . ?
P1' C1' 1.806(7) . ?
P1' C4' 1.862(8) . ?
P1' C8' 1.853(8) . ?
P2' C12' 1.817(8) . ?
P2' C15' 1.879(8) . ?
P2' C19' 1.877(8) . ?
O1' C23' 1.159(10) . ?
N1' C1' 1.341(9) . ?
N1' C2' 1.381(9) . ?
N2' C1' 1.348(9) . ?
N2' C3' 1.379(9) . ?
N3' C12' 1.363(10) . ?
N3' C13' 1.372(10) . ?
N4' C12' 1.330(10) . ?
N4' C14' 1.377(10) . ?
C2' C3' 1.362(10) . ?
C4' C5' 1.524(12) . ?
C4' C6' 1.530(12) . ?
C4' C7' 1.546(12) . ?
C8' C9' 1.531(11) . ?
C8' C10' 1.529(11) . ?
C8' C11' 1.542(10) . ?
C13' C14' 1.376(12) . ?
C15' C16' 1.543(10) . ?
C15' C17' 1.529(11) . ?
C15' C18' 1.533(11) . ?
C19' C20' 1.543(11) . ?
C19' C21' 1.544(10) . ?
C19' C22' 1.533(11) . ?
N5 C25 1.142(16) . ?
C24 C25 1.455(18) . ?
